data_4301992
loop_
_publ_author_name
'Jamie S. Ritch'
'Tristram Chivers'

_publ_section_title
;
Group 11 Complexes of the P,Te-Centered Ligand [TePiPr2NPiPr2]-:
Synthesis, Structures, and Insertion Reactions of the Copper(I) Complex
with Chalcogens
;
_journal_name_full 'Inorganic Chemistry'
_journal_page_first 3857
_journal_page_last 3865
_journal_paper_doi 10.1021/ic802428b
_journal_volume 48
_journal_year 2009
_chemical_formula_moiety 'C30 H43 Au N P3 Te'
_chemical_formula_sum 'C30 H43 Au N P3 Te'
_chemical_formula_weight 835.13
_chemical_name_systematic
; 
 ? 
;
_space_group_IT_number 4
_symmetry_cell_setting monoclinic
_symmetry_space_group_name_Hall 'P 2yb'
_symmetry_space_group_name_H-M 'P 1 21 1'
_atom_sites_solution_hydrogens geom
_atom_sites_solution_primary direct
_atom_sites_solution_secondary difmap
_audit_creation_method SHELXL-97
_cell_angle_alpha 90.00
_cell_angle_beta 114.381(30)
_cell_angle_gamma 90.00
_cell_formula_units_Z 2
_cell_length_a 8.2699(17)
_cell_length_b 22.9875(46)
_cell_length_c 9.3852(19)
_cell_measurement_reflns_used 10256
_cell_measurement_temperature 173(2)
_cell_measurement_theta_max 25.03
_cell_measurement_theta_min 2.77
_cell_volume 1625.1(7)
_computing_cell_refinement 'Nonius DENZO'
_computing_data_collection 'Nonius COLLECT'
_computing_data_reduction 'Nonius DENZO'
_computing_molecular_graphics 'Bruker SHELXTL'
_computing_publication_material 'Bruker SHELXTL'
_computing_structure_refinement 'SHELXL-97 (Sheldrick, 1997)'
_computing_structure_solution 'SHELXS-97 (Sheldrick, 1990)'
_diffrn_ambient_temperature 173(2)
_diffrn_measured_fraction_theta_full 0.954
_diffrn_measured_fraction_theta_max 0.954
_diffrn_measurement_device_type 'Nonius KappaCCD'
_diffrn_measurement_method 'phi\omega scans'
_diffrn_radiation_monochromator graphite
_diffrn_radiation_source 'fine-focus sealed tube'
_diffrn_radiation_type MoK\a
_diffrn_radiation_wavelength 0.71073
_diffrn_reflns_av_R_equivalents 0.0641
_diffrn_reflns_av_sigmaI/netI 0.0520
_diffrn_reflns_limit_h_max 9
_diffrn_reflns_limit_h_min -9
_diffrn_reflns_limit_k_max 26
_diffrn_reflns_limit_k_min -27
_diffrn_reflns_limit_l_max 11
_diffrn_reflns_limit_l_min -11
_diffrn_reflns_number 10256
_diffrn_reflns_theta_full 25.03
_diffrn_reflns_theta_max 25.03
_diffrn_reflns_theta_min 2.77
_exptl_absorpt_coefficient_mu 5.573
_exptl_absorpt_correction_T_max 0.8967
_exptl_absorpt_correction_T_min 0.4020
_exptl_absorpt_correction_type integration
_exptl_absorpt_process_details 'HKL Scalepack (Otwinowski & Minor 1997)'
_exptl_crystal_colour yellow
_exptl_crystal_density_diffrn 1.707
_exptl_crystal_density_method 'not measured'
_exptl_crystal_description shard
_exptl_crystal_F_000 812
_exptl_crystal_size_max 0.20
_exptl_crystal_size_mid 0.06
_exptl_crystal_size_min 0.02
_refine_diff_density_max 1.151
_refine_diff_density_min -1.264
_refine_diff_density_rms 0.147
_refine_ls_abs_structure_details 'Flack H D (1983), Acta Cryst. A39, 876-881, 1050 Friedel pairs'
_refine_ls_abs_structure_Flack 0.000(8)
_refine_ls_extinction_method none
_refine_ls_goodness_of_fit_ref 1.078
_refine_ls_hydrogen_treatment constr
_refine_ls_matrix_type full
_refine_ls_number_parameters 334
_refine_ls_number_reflns 4914
_refine_ls_number_restraints 1
_refine_ls_restrained_S_all 1.078
_refine_ls_R_factor_all 0.0500
_refine_ls_R_factor_gt 0.0401
_refine_ls_shift/su_max 0.001
_refine_ls_shift/su_mean 0.000
_refine_ls_structure_factor_coef Fsqd
_refine_ls_weighting_details 'calc w=1/[\s^2^(Fo^2^)+(0.0000P)^2^+12.1039P] where P=(Fo^2^+2Fc^2^)/3'
_refine_ls_weighting_scheme calc
_refine_ls_wR_factor_gt 0.0769
_refine_ls_wR_factor_ref 0.0822
_reflns_number_gt 4488
_reflns_number_total 4914
_reflns_threshold_expression >2sigma(I)
_cod_data_source_file ic802428b_si_001_3.cif
_cod_data_source_block compound8
_cod_depositor_comments
;
The following automatic conversions were performed:
'_symmetry_cell_setting' value 'Monoclinic' changed to 'monoclinic'
according to '/home/saulius/struct/CIF-dictionaries/cif_core.dic'
dictionary named 'cif_core.dic' version 2.4.1 from 2010-06-29.

Automatic conversion script
Id: cif_fix_enum 1527 2010-12-29 10:47:43Z saulius 
;
_cod_original_sg_symbol_H-M 'P 21'
_cod_database_code 4301992

loop_
_symmetry_equiv_pos_as_xyz
'x, y, z'
'-x, y+1/2, -z'

loop_
_atom_site_label
_atom_site_type_symbol
_atom_site_fract_x
_atom_site_fract_y
_atom_site_fract_z
_atom_site_U_iso_or_equiv
_atom_site_adp_type
_atom_site_occupancy
_atom_site_symmetry_multiplicity
_atom_site_calc_flag
_atom_site_refinement_flags
_atom_site_disorder_assembly
_atom_site_disorder_group
Te1 Te 0.58444(10) 1.03066(3) 0.91299(8) 0.03370(19) Uani 1 1 d . . .
P1 P 0.3332(4) 1.09726(11) 0.8057(3) 0.0240(6) Uani 1 1 d . . .
C1 C 0.1518(17) 1.0230(5) 0.9266(13) 0.043(3) Uani 1 1 d . . .
H1A H 0.0661 1.0199 0.9735 0.064 Uiso 1 1 calc R . .
H1B H 0.2621 1.0032 0.9933 0.064 Uiso 1 1 calc R . .
H1C H 0.1024 1.0049 0.8228 0.064 Uiso 1 1 calc R . .
C2 C 0.1901(15) 1.0862(4) 0.9115(11) 0.029(2) Uani 1 1 d . . .
H2A H 0.2571 1.1013 1.0200 0.035 Uiso 1 1 calc R . .
C3 C 0.0200(17) 1.1222(5) 0.8379(14) 0.042(3) Uani 1 1 d . . .
H3A H -0.0460 1.1199 0.9037 0.063 Uiso 1 1 calc R . .
H3B H -0.0535 1.1070 0.7335 0.063 Uiso 1 1 calc R . .
H3C H 0.0506 1.1629 0.8295 0.063 Uiso 1 1 calc R . .
C4 C 0.5157(19) 1.1834(5) 1.0301(14) 0.049(4) Uani 1 1 d . . .
H4A H 0.5495 1.2245 1.0477 0.074 Uiso 1 1 calc R . .
H4B H 0.6228 1.1592 1.0704 0.074 Uiso 1 1 calc R . .
H4C H 0.4408 1.1735 1.0847 0.074 Uiso 1 1 calc R . .
C5 C 0.4144(16) 1.1725(4) 0.8573(12) 0.031(3) Uani 1 1 d . . .
H5A H 0.3072 1.1982 0.8213 0.038 Uiso 1 1 calc R . .
C6 C 0.523(2) 1.1915(6) 0.7694(16) 0.054(4) Uani 1 1 d . . .
H6A H 0.5382 1.2339 0.7770 0.080 Uiso 1 1 calc R . .
H6B H 0.4615 1.1803 0.6592 0.080 Uiso 1 1 calc R . .
H6C H 0.6397 1.1727 0.8150 0.080 Uiso 1 1 calc R . .
N1 N 0.2167(12) 1.0942(4) 0.6211(9) 0.025(2) Uani 1 1 d . . .
P2 P 0.2311(4) 1.04291(11) 0.5059(3) 0.0250(6) Uani 1 1 d . . .
C7 C 0.191(2) 1.1365(5) 0.3020(14) 0.047(3) Uani 1 1 d . . .
H7A H 0.2360 1.1565 0.2332 0.070 Uiso 1 1 calc R . .
H7B H 0.2092 1.1613 0.3922 0.070 Uiso 1 1 calc R . .
H7C H 0.0646 1.1283 0.2442 0.070 Uiso 1 1 calc R . .
C8 C 0.2918(17) 1.0797(4) 0.3584(12) 0.034(3) Uani 1 1 d . . .
H8A H 0.2565 1.0532 0.2658 0.041 Uiso 1 1 calc R . .
C9 C 0.4945(18) 1.0882(5) 0.4228(14) 0.042(3) Uani 1 1 d . . .
H9A H 0.5243 1.1075 0.3437 0.063 Uiso 1 1 calc R . .
H9B H 0.5535 1.0502 0.4483 0.063 Uiso 1 1 calc R . .
H9C H 0.5346 1.1123 0.5174 0.063 Uiso 1 1 calc R . .
C10 C 0.0023(15) 0.9687(7) 0.2720(11) 0.046(3) Uani 1 1 d . . .
H10A H -0.1206 0.9581 0.2050 0.069 Uiso 1 1 calc R . .
H10B H 0.0657 0.9343 0.3304 0.069 Uiso 1 1 calc R . .
H10C H 0.0609 0.9832 0.2072 0.069 Uiso 1 1 calc R . .
C11 C 0.0037(15) 1.0163(5) 0.3874(11) 0.033(3) Uani 1 1 d . . .
H11A H -0.0698 1.0497 0.3263 0.039 Uiso 1 1 calc R . .
C12 C -0.0799(19) 0.9924(6) 0.4914(16) 0.058(4) Uani 1 1 d . . .
H12A H -0.1947 0.9746 0.4266 0.087 Uiso 1 1 calc R . .
H12B H -0.0977 1.0240 0.5534 0.087 Uiso 1 1 calc R . .
H12C H -0.0015 0.9629 0.5617 0.087 Uiso 1 1 calc R . .
Au1 Au 0.43562(5) 0.969473(19) 0.63550(4) 0.02720(11) Uani 1 1 d . . .
P3 P 0.5366(4) 0.87813(11) 0.6148(3) 0.0232(6) Uani 1 1 d . . .
C13 C 0.5874(14) 0.8684(4) 0.4426(11) 0.023(2) Uani 1 1 d . . .
C14 C 0.7260(16) 0.8326(5) 0.4480(13) 0.036(3) Uani 1 1 d . . .
H14A H 0.7973 0.8126 0.5416 0.043 Uiso 1 1 calc R . .
C15 C 0.7591(19) 0.8264(5) 0.3138(14) 0.043(3) Uani 1 1 d . . .
H15A H 0.8541 0.8024 0.3165 0.052 Uiso 1 1 calc R . .
C16 C 0.6540(18) 0.8549(5) 0.1778(13) 0.041(3) Uani 1 1 d . . .
H16A H 0.6743 0.8501 0.0860 0.050 Uiso 1 1 calc R . .
C17 C 0.5176(16) 0.8910(5) 0.1758(12) 0.037(3) Uani 1 1 d . . .
H17A H 0.4460 0.9113 0.0829 0.044 Uiso 1 1 calc R . .
C18 C 0.4867(15) 0.8973(5) 0.3066(12) 0.033(3) Uani 1 1 d . . .
H18A H 0.3936 0.9221 0.3038 0.039 Uiso 1 1 calc R . .
C19 C 0.7336(15) 0.8514(4) 0.7781(11) 0.029(3) Uani 1 1 d . . .
C20 C 0.8700(15) 0.8916(5) 0.8579(12) 0.035(3) Uani 1 1 d . . .
H20A H 0.8576 0.9312 0.8259 0.042 Uiso 1 1 calc R . .
C21 C 1.0202(16) 0.8735(5) 0.9815(13) 0.039(3) Uani 1 1 d . . .
H21A H 1.1119 0.9008 1.0331 0.047 Uiso 1 1 calc R . .
C22 C 1.0419(16) 0.8175(5) 1.0325(12) 0.040(3) Uani 1 1 d . . .
H22A H 1.1457 0.8063 1.1207 0.048 Uiso 1 1 calc R . .
C23 C 0.9129(17) 0.7776(5) 0.9557(13) 0.042(3) Uani 1 1 d . . .
H23A H 0.9285 0.7382 0.9887 0.050 Uiso 1 1 calc R . .
C24 C 0.7595(15) 0.7944(4) 0.8298(11) 0.030(3) Uani 1 1 d . . .
H24A H 0.6703 0.7663 0.7780 0.036 Uiso 1 1 calc R . .
C25 C 0.3730(13) 0.8227(4) 0.5966(12) 0.025(2) Uani 1 1 d . . .
C26 C 0.2749(16) 0.8264(6) 0.6864(13) 0.036(3) Uani 1 1 d . . .
H26A H 0.2866 0.8596 0.7501 0.043 Uiso 1 1 calc R . .
C27 C 0.1606(19) 0.7819(6) 0.6833(14) 0.050(3) Uani 1 1 d . . .
H27A H 0.0993 0.7840 0.7493 0.061 Uiso 1 1 calc R . .
C28 C 0.1344(17) 0.7350(6) 0.5864(16) 0.051(4) Uani 1 1 d . . .
H28A H 0.0532 0.7053 0.5835 0.05(3) Uiso 1 1 calc R . .
C29 C 0.2259(18) 0.7309(5) 0.4935(16) 0.049(3) Uani 1 1 d . . .
H29A H 0.2086 0.6983 0.4267 0.059 Uiso 1 1 calc R . .
C30 C 0.3426(16) 0.7742(5) 0.4974(14) 0.036(3) Uani 1 1 d . . .
H30A H 0.4039 0.7712 0.4316 0.043 Uiso 1 1 calc R . .

loop_
_atom_site_aniso_label
_atom_site_aniso_U_11
_atom_site_aniso_U_22
_atom_site_aniso_U_33
_atom_site_aniso_U_23
_atom_site_aniso_U_13
_atom_site_aniso_U_12
Te1 0.0322(5) 0.0349(4) 0.0262(3) -0.0032(3) 0.0042(3) 0.0072(3)
P1 0.0273(17) 0.0234(13) 0.0204(13) -0.0012(10) 0.0088(12) -0.0014(12)
C1 0.045(8) 0.044(7) 0.041(6) 0.004(6) 0.020(6) -0.009(6)
C2 0.036(7) 0.033(6) 0.024(5) -0.003(4) 0.017(5) -0.004(5)
C3 0.037(8) 0.050(7) 0.051(7) -0.008(6) 0.031(6) 0.006(6)
C4 0.058(10) 0.043(7) 0.044(7) -0.020(6) 0.017(7) -0.026(7)
C5 0.043(8) 0.019(5) 0.031(6) -0.004(4) 0.015(6) -0.002(5)
C6 0.067(11) 0.042(8) 0.059(9) 0.001(6) 0.033(8) -0.011(7)
N1 0.027(6) 0.018(4) 0.025(4) 0.006(3) 0.007(4) 0.006(4)
P2 0.0290(17) 0.0243(14) 0.0196(12) 0.0002(10) 0.0078(11) 0.0026(11)
C7 0.072(10) 0.037(7) 0.039(7) 0.011(5) 0.031(7) 0.005(6)
C8 0.061(9) 0.017(5) 0.029(5) 0.000(4) 0.023(6) 0.006(5)
C9 0.047(9) 0.044(7) 0.048(7) 0.003(6) 0.032(7) 0.005(6)
C10 0.046(7) 0.053(6) 0.032(5) -0.019(8) 0.008(5) -0.012(9)
C11 0.029(7) 0.029(6) 0.027(5) -0.004(4) -0.003(5) -0.002(5)
C12 0.037(8) 0.082(10) 0.066(9) -0.035(7) 0.032(7) -0.024(7)
Au1 0.0309(2) 0.02054(17) 0.02923(18) 0.0002(2) 0.01145(15) 0.0035(2)
P3 0.0262(17) 0.0220(13) 0.0182(12) -0.0005(10) 0.0059(11) 0.0015(11)
C13 0.020(6) 0.024(5) 0.026(5) 0.003(4) 0.010(5) -0.005(5)
C14 0.039(8) 0.030(6) 0.033(6) 0.006(5) 0.010(5) 0.010(5)
C15 0.054(9) 0.044(7) 0.043(7) -0.001(6) 0.032(7) 0.009(6)
C16 0.050(9) 0.052(7) 0.033(6) -0.003(5) 0.028(6) -0.006(6)
C17 0.038(8) 0.046(7) 0.026(6) 0.005(5) 0.013(5) -0.002(6)
C18 0.032(7) 0.036(6) 0.030(6) 0.001(5) 0.013(5) 0.004(5)
C19 0.039(7) 0.018(5) 0.026(5) -0.004(4) 0.010(5) 0.001(5)
C20 0.027(7) 0.032(6) 0.035(6) 0.002(5) 0.001(5) -0.002(5)
C21 0.027(7) 0.035(6) 0.037(6) -0.007(5) -0.005(5) 0.010(5)
C22 0.026(7) 0.052(7) 0.028(6) 0.001(5) -0.002(5) 0.010(6)
C23 0.042(8) 0.037(6) 0.040(7) 0.020(5) 0.010(6) 0.016(6)
C24 0.029(7) 0.028(6) 0.029(5) -0.002(4) 0.007(5) 0.004(5)
C25 0.009(6) 0.023(5) 0.036(6) 0.011(4) 0.004(5) 0.002(4)
C26 0.024(7) 0.050(8) 0.032(6) 0.001(5) 0.010(5) 0.000(6)
C27 0.041(9) 0.076(10) 0.036(7) 0.013(7) 0.018(6) 0.002(7)
C28 0.026(8) 0.057(8) 0.073(9) 0.023(7) 0.024(7) -0.011(6)
C29 0.045(9) 0.029(6) 0.068(9) -0.002(6) 0.019(7) -0.003(6)
C30 0.036(8) 0.036(6) 0.045(7) -0.013(5) 0.025(6) -0.008(5)

loop_
_atom_type_symbol
_atom_type_description
_atom_type_scat_dispersion_real
_atom_type_scat_dispersion_imag
_atom_type_scat_source
C C 0.0033 0.0016 'International Tables Vol C Tables 4.2.6.8 and 6.1.1.4'
H H 0.0000 0.0000 'International Tables Vol C Tables 4.2.6.8 and 6.1.1.4'
N N 0.0061 0.0033 'International Tables Vol C Tables 4.2.6.8 and 6.1.1.4'
P P 0.1023 0.0942 'International Tables Vol C Tables 4.2.6.8 and 6.1.1.4'
Te Te -0.5308 1.6751 'International Tables Vol C Tables 4.2.6.8 and 6.1.1.4'
Au Au -2.0133 8.8022 'International Tables Vol C Tables 4.2.6.8 and 6.1.1.4'

loop_
_geom_angle_atom_site_label_1
_geom_angle_atom_site_label_2
_geom_angle_atom_site_label_3
_geom_angle
_geom_angle_site_symmetry_1
_geom_angle_site_symmetry_3
_geom_angle_publ_flag
P1 Te1 Au1 87.61(7) . . ?
N1 P1 C5 108.5(5) . . ?
N1 P1 C2 110.0(5) . . ?
C5 P1 C2 103.4(5) . . ?
N1 P1 Te1 116.7(3) . . ?
C5 P1 Te1 108.9(4) . . ?
C2 P1 Te1 108.4(4) . . ?
C1 C2 C3 112.0(10) . . ?
C1 C2 P1 112.9(8) . . ?
C3 C2 P1 110.8(7) . . ?
C4 C5 C6 110.3(11) . . ?
C4 C5 P1 114.7(7) . . ?
C6 C5 P1 111.1(8) . . ?
P1 N1 P2 124.9(5) . . ?
N1 P2 C11 107.6(5) . . ?
N1 P2 C8 106.3(4) . . ?
C11 P2 C8 102.9(5) . . ?
N1 P2 Au1 114.2(3) . . ?
C11 P2 Au1 114.2(3) . . ?
C8 P2 Au1 110.8(4) . . ?
C7 C8 C9 112.1(10) . . ?
C7 C8 P2 111.9(8) . . ?
C9 C8 P2 110.5(7) . . ?
C12 C11 C10 108.9(10) . . ?
C12 C11 P2 110.7(8) . . ?
C10 C11 P2 111.7(8) . . ?
P3 Au1 P2 145.50(9) . . ?
P3 Au1 Te1 120.61(7) . . ?
P2 Au1 Te1 93.89(7) . . ?
C25 P3 C19 102.4(5) . . ?
C25 P3 C13 105.3(5) . . ?
C19 P3 C13 104.4(5) . . ?
C25 P3 Au1 111.5(4) . . ?
C19 P3 Au1 117.8(3) . . ?
C13 P3 Au1 114.0(3) . . ?
C18 C13 C14 119.5(10) . . ?
C18 C13 P3 119.1(8) . . ?
C14 C13 P3 121.4(8) . . ?
C13 C14 C15 119.3(10) . . ?
C16 C15 C14 120.1(12) . . ?
C15 C16 C17 119.6(10) . . ?
C18 C17 C16 120.2(11) . . ?
C17 C18 C13 121.3(11) . . ?
C24 C19 C20 117.4(10) . . ?
C24 C19 P3 124.7(8) . . ?
C20 C19 P3 117.9(8) . . ?
C21 C20 C19 119.8(10) . . ?
C22 C21 C20 122.0(11) . . ?
C21 C22 C23 119.3(11) . . ?
C22 C23 C24 120.3(11) . . ?
C19 C24 C23 121.2(11) . . ?
C26 C25 C30 117.3(10) . . ?
C26 C25 P3 119.9(8) . . ?
C30 C25 P3 122.8(8) . . ?
C27 C26 C25 120.4(12) . . ?
C28 C27 C26 121.0(12) . . ?
C27 C28 C29 119.8(12) . . ?
C28 C29 C30 119.9(12) . . ?
C29 C30 C25 121.5(11) . . ?

loop_
_geom_bond_atom_site_label_1
_geom_bond_atom_site_label_2
_geom_bond_distance
_geom_bond_site_symmetry_2
_geom_bond_publ_flag
Te1 P1 2.439(3) . ?
Te1 Au1 2.7621(10) . ?
P1 N1 1.599(8) . ?
P1 C5 1.847(10) . ?
P1 C2 1.850(11) . ?
C1 C2 1.505(15) . ?
C2 C3 1.530(16) . ?
C4 C5 1.508(15) . ?
C5 C6 1.514(17) . ?
N1 P2 1.637(9) . ?
P2 C11 1.850(11) . ?
P2 C8 1.859(11) . ?
P2 Au1 2.343(3) . ?
C7 C8 1.521(15) . ?
C8 C9 1.542(18) . ?
C10 C11 1.536(16) . ?
C11 C12 1.514(16) . ?
Au1 P3 2.298(3) . ?
P3 C25 1.815(10) . ?
P3 C19 1.822(11) . ?
P3 C13 1.843(10) . ?
C13 C18 1.373(14) . ?
C13 C14 1.396(15) . ?
C14 C15 1.402(15) . ?
C15 C16 1.378(17) . ?
C16 C17 1.394(17) . ?
C17 C18 1.361(14) . ?
C19 C24 1.383(14) . ?
C19 C20 1.410(15) . ?
C20 C21 1.369(15) . ?
C21 C22 1.357(16) . ?
C22 C23 1.365(17) . ?
C23 C24 1.385(15) . ?
C25 C26 1.392(15) . ?
C25 C30 1.407(15) . ?
C26 C27 1.384(18) . ?
C27 C28 1.369(19) . ?
C28 C29 1.373(18) . ?
C29 C30 1.375(17) . ?
